data_1565395
loop_
_publ_author_name
'Dong, Mengwei'
'Lu, Lu'
'Tan, Xueyan'
'An, Baichao'
'Singh, Ayushi'
'Alowais, Ahmad'
'Alarifi, Abdullah'
'Kumar, Abhinav'
'Muddassir, Mohd.'

_publ_section_title
;
 Syntheses and photocatalytic properties of two new d10- and d9-based 2D
 coordination polymers
;
_journal_name_full 'Inorganica Chimica Acta'
_journal_page_first 119334
_journal_paper_doi 10.1016/j.ica.2019.119334
_journal_volume 502
_journal_year 2020
_chemical_formula_moiety 'C100 H68 Cu4 N8 O20'
_chemical_formula_sum 'C100 H68 Cu4 N8 O20'
_chemical_formula_weight 1955.78
_space_group_crystal_system monoclinic
_space_group_IT_number 14
_space_group_name_Hall '-P 2ybc'
_space_group_name_H-M_alt 'P 1 21/c 1'
_atom_sites_solution_hydrogens geom
_cell_angle_alpha 90
_cell_angle_beta 108.80(3)
_cell_angle_gamma 90
_cell_formula_units_Z 4
_cell_length_a 14.443(5)
_cell_length_b 27.216(2)
_cell_length_c 24.311(8)
_cell_measurement_reflns_used 1772
_cell_measurement_temperature 173(2)
_cell_measurement_theta_max 27.41
_cell_measurement_theta_min 2.29
_cell_volume 9046(5)
_computing_molecular_graphics 'Olex2 (Dolomanov et al., 2009)'
_computing_publication_material 'Olex2 (Dolomanov et al., 2009)'
_computing_structure_refinement 'ShelXL (Sheldrick, 2015)'
_diffrn_ambient_temperature 173.15
_diffrn_measured_fraction_theta_full 0.987
_diffrn_measured_fraction_theta_max 0.987
_diffrn_measurement_device_type 'multiwire proportional'
_diffrn_measurement_method 'phi and omega scans'
_diffrn_radiation_monochromator graphite
_diffrn_radiation_type MoK\a
_diffrn_radiation_wavelength 0.71073
_diffrn_reflns_av_R_equivalents 0.0553
_diffrn_reflns_av_unetI/netI 0.0710
_diffrn_reflns_Laue_measured_fraction_full 0.987
_diffrn_reflns_Laue_measured_fraction_max 0.987
_diffrn_reflns_limit_h_max 16
_diffrn_reflns_limit_h_min -17
_diffrn_reflns_limit_k_max 32
_diffrn_reflns_limit_k_min -32
_diffrn_reflns_limit_l_max 28
_diffrn_reflns_limit_l_min -28
_diffrn_reflns_number 44067
_diffrn_reflns_point_group_measured_fraction_full 0.987
_diffrn_reflns_point_group_measured_fraction_max 0.987
_diffrn_reflns_theta_full 25.008
_diffrn_reflns_theta_max 25.008
_diffrn_reflns_theta_min 3.334
_exptl_absorpt_coefficient_mu 1.005
_exptl_absorpt_correction_type none
_exptl_crystal_colour blue
_exptl_crystal_colour_primary blue
_exptl_crystal_density_diffrn 1.436
_exptl_crystal_description block
_exptl_crystal_F_000 4000
_exptl_crystal_size_max 0.21
_exptl_crystal_size_mid 0.14
_exptl_crystal_size_min 0.1
_refine_diff_density_max 0.813
_refine_diff_density_min -0.551
_refine_diff_density_rms 0.091
_refine_ls_extinction_coef .
_refine_ls_extinction_method none
_refine_ls_goodness_of_fit_ref 1.038
_refine_ls_hydrogen_treatment constr
_refine_ls_matrix_type full
_refine_ls_number_parameters 1189
_refine_ls_number_reflns 15738
_refine_ls_number_restraints 0
_refine_ls_restrained_S_all 1.038
_refine_ls_R_factor_all 0.1082
_refine_ls_R_factor_gt 0.0622
_refine_ls_shift/su_max 0.001
_refine_ls_shift/su_mean 0.000
_refine_ls_structure_factor_coef Fsqd
_refine_ls_weighting_details 'w=1/[\s^2^(Fo^2^)+(0.0766P)^2^+5.4506P] where P=(Fo^2^+2Fc^2^)/3'
_refine_ls_weighting_scheme calc
_refine_ls_wR_factor_gt 0.1572
_refine_ls_wR_factor_ref 0.1931
_reflns_Friedel_coverage 0.000
_reflns_Friedel_fraction_full .
_reflns_Friedel_fraction_max .
_reflns_number_gt 8817
_reflns_number_total 15738
_reflns_threshold_expression 'I > 2\s(I)'
_cod_data_source_file ICA-2020-502-119334.cif
_cod_data_source_block ww_sq
_cod_database_code 1565395
_shelx_space_group_comment
;
The symmetry employed for this shelxl refinement is uniquely defined
by the following loop, which should always be used as a source of
symmetry information in preference to the above space-group names.
They are only intended as comments.
;
_shelx_estimated_absorpt_t_max 0.906
_shelx_estimated_absorpt_t_min 0.817
_olex2_refinement_description
;
1. Fixed Uiso
 At 1.2 times of:
  All C(H) groups, All C(H,H) groups
2.a Secondary CH2 refined with riding coordinates:
 C9(H9A,H9B), C22(H22A,H22B), C69(H69A,H69B), C82(H82A,H82B)
2.b Aromatic/amide H refined with riding coordinates:
 C0AA(H0AA), C2AA(H2AA), C3(H3), C5(H5), C7(H7), C11(H11), C12(H12), C14(H14),
 C15(H15), C17(H17), C18(H18), C20(H20), C21(H21), C24(H24), C26(H26), C28(H28),
  C31(H31), C32(H32), C33(H33), C34(H34), C37(H37), C38(H38), C39(H39),
 C40(H40), C41(H41), C42(H42), C43(H43), C44(H44), C47(H47), C48(H48), C49(H49),
  C50(H50), C51(H51), C52(H52), C53(H53), C54(H54), C57(H57), C58(H58),
 C59(H59), C60(H60), C63(H63), C65(H65), C67(H67), C71(H71), C72(H72), C74(H74),
  C75(H75), C77(H77), C78(H78), C80(H80), C81(H81), C84(H84), C86(H86),
 C88(H88), C102(H102), C163(H163), C168(H168), C173(H173), C175(H175),
 C299(H299)
;

loop_
_space_group_symop_operation_xyz
'x, y, z'
'-x, y+1/2, -z+1/2'
'-x, -y, -z'
'x, -y-1/2, z-1/2'

loop_
_atom_site_label
_atom_site_type_symbol
_atom_site_fract_x
_atom_site_fract_y
_atom_site_fract_z
_atom_site_U_iso_or_equiv
_atom_site_adp_type
_atom_site_occupancy
_atom_site_site_symmetry_order
_atom_site_calc_flag
_atom_site_refinement_flags_posn
_atom_site_refinement_flags_adp
_atom_site_refinement_flags_occupancy
_atom_site_disorder_assembly
_atom_site_disorder_group
Cu2 Cu 0.82945(4) 0.10418(2) 0.62929(2) 0.02565(17) Uani 1 1 d . . . . .
Cu3 Cu 0.67699(5) -0.13850(2) 0.37422(2) 0.02591(17) Uani 1 1 d . . . . .
Cu1 Cu -0.18280(5) -0.10956(2) 1.11621(2) 0.02725(17) Uani 1 1 d . . . . .
Cu4 Cu 0.67626(5) 0.35239(2) 0.38026(2) 0.02884(18) Uani 1 1 d . . . . .
O1 O -0.0550(3) -0.11111(12) 1.06032(14) 0.0387(9) Uani 1 1 d . . . . .
O2 O -0.1953(3) -0.15034(12) 1.04863(13) 0.0337(8) Uani 1 1 d . . . . .
O3 O -0.2721(3) -0.30131(12) 0.92009(14) 0.0358(9) Uani 1 1 d . . . . .
O4 O -0.1544(3) -0.32827(12) 0.88812(14) 0.0368(9) Uani 1 1 d . . . . .
O5 O 0.0475(3) -0.18168(13) 0.89080(19) 0.0612(13) Uani 1 1 d . . . . .
O6 O 0.4214(3) -0.06127(12) 0.58391(14) 0.0382(9) Uani 1 1 d . . . . .
O7 O 0.5473(3) -0.13597(13) 0.42704(15) 0.0407(9) Uani 1 1 d . . . . .
O8 O 0.6885(3) -0.09849(11) 0.44178(13) 0.0299(8) Uani 1 1 d . . . A 1
O9 O 0.6679(3) 0.07100(12) 0.61475(14) 0.0329(8) Uani 1 1 d . . . B 1
O10 O 0.7883(2) 0.04019(12) 0.58884(13) 0.0306(8) Uani 1 1 d . . . C 1
O11 O 0.8107(3) 0.14268(11) 0.55922(13) 0.0326(8) Uani 1 1 d . . . . .
O12 O 0.9570(3) 0.10884(13) 0.57673(15) 0.0406(9) Uani 1 1 d . . . . .
O13 O 0.7195(3) 0.28878(12) 0.42089(14) 0.0361(9) Uani 1 1 d . . . . .
O14 O 0.8421(3) 0.32093(11) 0.39705(14) 0.0351(9) Uani 1 1 d . . . . .
O15 O 1.0768(3) 0.18293(12) 0.41720(15) 0.0417(10) Uani 1 1 d . . . . .
O16 O 1.4548(3) 0.07240(14) 0.10780(18) 0.0580(12) Uani 1 1 d . . . . .
O17 O 1.6443(3) -0.07799(12) 0.09936(13) 0.0360(9) Uani 1 1 d . . . . .
O18 O 1.7650(3) -0.05015(12) 0.07034(14) 0.0354(8) Uani 1 1 d . . . . .
O19 O 1.5524(3) 0.14424(13) -0.06332(16) 0.0440(10) Uani 1 1 d . . . . .
O20 O 1.6957(3) 0.10887(11) -0.04915(14) 0.0361(9) Uani 1 1 d . . . . .
N1 N -0.1444(3) -0.16798(14) 1.16943(16) 0.0275(9) Uani 1 1 d . . . . .
N2 N -0.1554(3) -0.07522(13) 1.19270(16) 0.0294(10) Uani 1 1 d . . . . .
N3 N 0.8770(3) 0.07436(13) 0.70949(16) 0.0271(9) Uani 1 1 d . . . . .
N4 N 0.8412(3) 0.16496(14) 0.67677(16) 0.0318(10) Uani 1 1 d . . . . .
N5 N 0.6396(3) -0.08022(13) 0.32134(15) 0.0245(9) Uani 1 1 d . . . . .
N6 N 0.6474(3) -0.17257(13) 0.29738(16) 0.0291(10) Uani 1 1 d . . . . .
N7 N 0.6299(3) 0.32236(15) 0.30070(17) 0.0333(10) Uani 1 1 d . . . . .
N8 N 0.6619(3) 0.41339(14) 0.33229(16) 0.0313(10) Uani 1 1 d . . . . .
C0AA C -0.0879(5) -0.24193(17) 1.2528(2) 0.0422(14) Uani 1 1 d . . . . .
H0AA H -0.0688 -0.2673 1.2811 0.051 Uiso 1 1 calc R . . . .
C1 C -0.1161(4) -0.14265(17) 1.03526(19) 0.0290(12) Uani 1 1 d . . . . .
C2AA C -0.1371(4) -0.03758(18) 1.3014(2) 0.0395(13) Uani 1 1 d . . . . .
H2AA H -0.1317 -0.0246 1.3385 0.047 Uiso 1 1 calc R . . . .
C2 C -0.1022(4) -0.17475(16) 0.98854(18) 0.0250(11) Uani 1 1 d . . . . .
C3 C -0.1548(4) -0.21807(16) 0.97247(17) 0.0238(11) Uani 1 1 d . . . . .
H3 H -0.2050 -0.2261 0.9883 0.029 Uiso 1 1 calc R . . . .
C4 C -0.1337(4) -0.24977(16) 0.93297(18) 0.0260(11) Uani 1 1 d . . . . .
C5 C -0.0624(4) -0.23659(17) 0.90929(19) 0.0309(12) Uani 1 1 d . . . . .
H5 H -0.0459 -0.2586 0.8836 0.037 Uiso 1 1 calc R . . . .
C6 C -0.0148(4) -0.19230(19) 0.9222(2) 0.0405(14) Uani 1 1 d . . . . .
C7AA C -0.1346(4) -0.10523(15) 1.23944(18) 0.0231(11) Uani 1 1 d . . . . .
C7 C -0.0326(4) -0.16122(19) 0.9629(2) 0.0365(13) Uani 1 1 d . . . . .
H7 H 0.0022 -0.1312 0.9732 0.044 Uiso 1 1 calc R . . . .
C8 C -0.1881(4) -0.29726(17) 0.91339(18) 0.0291(12) Uani 1 1 d . . . . .
C9 C 0.0821(5) -0.1314(2) 0.8917(3) 0.0589(18) Uani 1 1 d . . . . .
H9A H 0.1356 -0.1249 0.9284 0.071 Uiso 1 1 calc R . . . .
H9B H 0.0283 -0.1080 0.8886 0.071 Uiso 1 1 calc R . . . .
C10 C 0.1191(5) -0.1258(2) 0.8401(2) 0.0463(15) Uani 1 1 d . . . . .
C11 C 0.2142(5) -0.1171(2) 0.8461(2) 0.0481(15) Uani 1 1 d . . . . .
H11 H 0.2595 -0.1118 0.8838 0.058 Uiso 1 1 calc R . . . .
C12 C 0.2468(5) -0.11579(19) 0.7987(2) 0.0415(14) Uani 1 1 d . . . . .
H12 H 0.3143 -0.1107 0.8043 0.050 Uiso 1 1 calc R . . . .
C13 C 0.1812(4) -0.12189(17) 0.7421(2) 0.0348(12) Uani 1 1 d . . . . .
C14 C 0.0833(4) -0.12955(18) 0.7356(2) 0.0395(13) Uani 1 1 d . . . . .
H14 H 0.0374 -0.1334 0.6978 0.047 Uiso 1 1 calc R . . . .
C15 C 0.0517(4) -0.13168(19) 0.7836(3) 0.0443(14) Uani 1 1 d . . . . .
H15 H -0.0155 -0.1371 0.7785 0.053 Uiso 1 1 calc R . . . .
C16 C 0.2159(4) -0.11873(18) 0.6907(2) 0.0334(12) Uani 1 1 d . . . . .
C17 C 0.2984(4) -0.14435(19) 0.6902(2) 0.0436(14) Uani 1 1 d . . . . .
H17 H 0.3299 -0.1658 0.7215 0.052 Uiso 1 1 calc R . . . .
C18 C 0.3351(5) -0.1391(2) 0.6453(2) 0.0437(14) Uani 1 1 d . . . . .
H18 H 0.3900 -0.1583 0.6451 0.052 Uiso 1 1 calc R . . . .
C19 C 0.2948(4) -0.10676(19) 0.6003(2) 0.0390(13) Uani 1 1 d . . . . .
C20 C 0.2114(4) -0.08285(19) 0.5991(2) 0.0385(13) Uani 1 1 d . . . . .
H20 H 0.1800 -0.0619 0.5672 0.046 Uiso 1 1 calc R . . . .
C21 C 0.1713(4) -0.08848(19) 0.6435(2) 0.0390(13) Uani 1 1 d . . . . .
H21 H 0.1129 -0.0715 0.6417 0.047 Uiso 1 1 calc R . . . .
C22 C 0.3465(5) -0.0975(2) 0.5565(2) 0.0495(16) Uani 1 1 d . . . . .
H22A H 0.3764 -0.1281 0.5480 0.059 Uiso 1 1 calc R . . . .
H22B H 0.3004 -0.0846 0.5198 0.059 Uiso 1 1 calc R . . . .
C23 C 0.4974(4) -0.05485(17) 0.5617(2) 0.0286(11) Uani 1 1 d . . . . .
C24 C 0.5136(4) -0.08320(17) 0.51885(19) 0.0289(11) Uani 1 1 d . . . . .
H24 H 0.4697 -0.1091 0.5015 0.035 Uiso 1 1 calc R . . . .
C25 C 0.5939(4) -0.07398(16) 0.50101(18) 0.0254(11) Uani 1 1 d . . . . .
C26 C 0.6582(4) -0.03635(16) 0.52596(18) 0.0249(11) Uani 1 1 d . . . . .
H26 H 0.7148 -0.0310 0.5149 0.030 Uiso 1 1 calc R . . . .
C27 C 0.6391(3) -0.00672(17) 0.56701(18) 0.0251(11) Uani 1 1 d . . . . .
C28 C 0.5592(4) -0.01570(16) 0.58543(19) 0.0265(11) Uani 1 1 d . . . . .
H28 H 0.5468 0.0047 0.6140 0.032 Uiso 1 1 calc R . . . .
C29 C 0.6095(4) -0.10522(16) 0.45348(19) 0.0264(11) Uani 1 1 d . . . . .
C30 C 0.7000(4) 0.03740(16) 0.59157(18) 0.0238(10) Uani 1 1 d . . . . .
C31 C 0.6585(4) -0.22127(18) 0.2899(2) 0.0427(14) Uani 1 1 d . . . . .
H31 H 0.6729 -0.2425 0.3226 0.051 Uiso 1 1 calc R . . . .
C32 C 0.6498(5) -0.24091(19) 0.2365(2) 0.0525(17) Uani 1 1 d . . . . .
H32 H 0.6588 -0.2751 0.2325 0.063 Uiso 1 1 calc R . . . .
C33 C 0.6275(4) -0.21005(19) 0.1882(2) 0.0437(14) Uani 1 1 d . . . . .
H33 H 0.6198 -0.2232 0.1508 0.052 Uiso 1 1 calc R . . . .
C34 C 0.6167(4) -0.16019(17) 0.1950(2) 0.0315(12) Uani 1 1 d . . . . .
H34 H 0.6026 -0.1384 0.1628 0.038 Uiso 1 1 calc R . . . .
C35 C 0.6272(4) -0.14305(16) 0.25049(19) 0.0248(11) Uani 1 1 d . . . . .
C36 C 0.6189(4) -0.09025(16) 0.26364(19) 0.0250(10) Uani 1 1 d . . . . .
C37 C 0.5913(4) -0.05415(17) 0.22189(19) 0.0342(13) Uani 1 1 d . . . . .
H37 H 0.5768 -0.0619 0.1819 0.041 Uiso 1 1 calc R . . . .
C38 C 0.5852(4) -0.00581(18) 0.2396(2) 0.0419(14) Uani 1 1 d . . . . .
H38 H 0.5669 0.0199 0.2118 0.050 Uiso 1 1 calc R . . . .
C39 C 0.6060(4) 0.00414(18) 0.2978(2) 0.0401(14) Uani 1 1 d . . . . .
H39 H 0.6002 0.0367 0.3104 0.048 Uiso 1 1 calc R . . . .
C40 C 0.6349(4) -0.03309(16) 0.3373(2) 0.0336(12) Uani 1 1 d . . . . .
H40 H 0.6524 -0.0255 0.3775 0.040 Uiso 1 1 calc R . . . .
C41 C 0.8990(4) 0.02694(18) 0.7221(2) 0.0406(13) Uani 1 1 d . . . . .
H41 H 0.8958 0.0047 0.6914 0.049 Uiso 1 1 calc R . . . .
C42 C 0.9262(5) 0.0096(2) 0.7787(2) 0.0542(17) Uani 1 1 d . . . . .
H42 H 0.9419 -0.0241 0.7868 0.065 Uiso 1 1 calc R . . . .
C43 C 0.9300(5) 0.0418(2) 0.8228(2) 0.0484(15) Uani 1 1 d . . . . .
H43 H 0.9483 0.0307 0.8619 0.058 Uiso 1 1 calc R . . . .
C44 C 0.9071(4) 0.09020(19) 0.8098(2) 0.0349(12) Uani 1 1 d . . . . .
H44 H 0.9082 0.1128 0.8398 0.042 Uiso 1 1 calc R . . . .
C45 C 0.8824(4) 0.10584(17) 0.75292(19) 0.0262(11) Uani 1 1 d . . . . .
C46 C 0.8614(4) 0.15746(18) 0.7346(2) 0.0316(12) Uani 1 1 d . . . . .
C47 C 0.8611(4) 0.19564(19) 0.7724(2) 0.0405(14) Uani 1 1 d . . . . .
H47 H 0.8756 0.1897 0.8128 0.049 Uiso 1 1 calc R . . . .
C48 C 0.8395(5) 0.2423(2) 0.7500(3) 0.0532(16) Uani 1 1 d . . . . .
H48 H 0.8389 0.2691 0.7749 0.064 Uiso 1 1 calc R . . . .
C49 C 0.8186(5) 0.2500(2) 0.6908(3) 0.0569(17) Uani 1 1 d . . . . .
H49 H 0.8028 0.2819 0.6747 0.068 Uiso 1 1 calc R . . . .
C50 C 0.8211(5) 0.21054(19) 0.6558(2) 0.0497(16) Uani 1 1 d . . . . .
H50 H 0.8081 0.2159 0.6154 0.060 Uiso 1 1 calc R . . . .
C51 C 0.6798(4) 0.45956(18) 0.3523(2) 0.0420(14) Uani 1 1 d . . . . .
H51 H 0.6926 0.4653 0.3927 0.050 Uiso 1 1 calc R . . . .
C52 C 0.6805(5) 0.4992(2) 0.3167(2) 0.0560(17) Uani 1 1 d . . . . .
H52 H 0.6935 0.5315 0.3322 0.067 Uiso 1 1 calc R . . . .
C53 C 0.6621(5) 0.4906(2) 0.2584(3) 0.0566(17) Uani 1 1 d . . . . .
H53 H 0.6626 0.5171 0.2330 0.068 Uiso 1 1 calc R . . . .
C54 C 0.6426(4) 0.4432(2) 0.2368(2) 0.0407(14) Uani 1 1 d . . . . .
H54 H 0.6292 0.4370 0.1965 0.049 Uiso 1 1 calc R . . . .
C55 C 0.6431(4) 0.40564(18) 0.2741(2) 0.0311(12) Uani 1 1 d . . . . .
C56 C 0.6237(4) 0.35361(18) 0.2570(2) 0.0315(12) Uani 1 1 d . . . . .
C57 C 0.5982(4) 0.3381(2) 0.1994(2) 0.0418(14) Uani 1 1 d . . . . .
H57 H 0.5959 0.3609 0.1694 0.050 Uiso 1 1 calc R . . . .
C58 C 0.5762(5) 0.2891(2) 0.1866(3) 0.0602(18) Uani 1 1 d . . . . .
H58 H 0.5596 0.2775 0.1478 0.072 Uiso 1 1 calc R . . . .
C59 C 0.5789(5) 0.2579(2) 0.2310(3) 0.0601(18) Uani 1 1 d . . . . .
H59 H 0.5615 0.2244 0.2231 0.072 Uiso 1 1 calc R . . . .
C60 C 0.6067(5) 0.27505(19) 0.2873(2) 0.0483(15) Uani 1 1 d . . . . .
H60 H 0.6097 0.2526 0.3177 0.058 Uiso 1 1 calc R . . . .
C61 C 0.8923(4) 0.13803(17) 0.54878(19) 0.0296(12) Uani 1 1 d . . . . .
C62 C 0.9078(4) 0.17012(16) 0.50258(18) 0.0234(10) Uani 1 1 d . . . . .
C63 C 0.9865(4) 0.16037(17) 0.48312(19) 0.0307(12) Uani 1 1 d . . . . .
H63 H 1.0283 0.1332 0.4984 0.037 Uiso 1 1 calc R . . . .
C64 C 1.0040(4) 0.19046(17) 0.4412(2) 0.0305(12) Uani 1 1 d . . . . .
C65 C 0.9451(4) 0.23104(16) 0.42101(18) 0.0259(11) Uani 1 1 d . . . . .
H65 H 0.9584 0.2522 0.3934 0.031 Uiso 1 1 calc R . . . .
C66 C 0.8661(4) 0.24136(16) 0.44057(18) 0.0259(11) Uani 1 1 d . . . . .
C67 C 0.8458(4) 0.20981(16) 0.48033(18) 0.0249(11) Uani 1 1 d . . . . .
H67 H 0.7902 0.2153 0.4922 0.030 Uiso 1 1 calc R . . . .
C68 C 0.8079(4) 0.28686(18) 0.4191(2) 0.0314(12) Uani 1 1 d . . . . .
C69 C 1.1476(5) 0.1440(2) 0.4413(2) 0.0478(16) Uani 1 1 d . . . . .
H69A H 1.1144 0.1133 0.4464 0.057 Uiso 1 1 calc R . . . .
H69B H 1.1943 0.1539 0.4794 0.057 Uiso 1 1 calc R . . . .
C70 C 1.1992(4) 0.13719(18) 0.3970(2) 0.0391(13) Uani 1 1 d . . . . .
C71 C 1.1596(4) 0.10615(18) 0.3509(2) 0.0417(14) Uani 1 1 d . . . . .
H71 H 1.1043 0.0867 0.3496 0.050 Uiso 1 1 calc R . . . .
C72 C 1.1993(4) 0.10279(17) 0.3063(2) 0.0401(13) Uani 1 1 d . . . . .
H72 H 1.1696 0.0817 0.2744 0.048 Uiso 1 1 calc R . . . .
C73 C 1.2803(4) 0.12920(18) 0.3073(2) 0.0350(13) Uani 1 1 d . . . . .
C74 C 1.3264(4) 0.1579(2) 0.3560(2) 0.0428(14) Uani 1 1 d . . . . .
H74 H 1.3862 0.1741 0.3591 0.051 Uiso 1 1 calc R . . . .
C75 C 1.2838(4) 0.1628(2) 0.4007(2) 0.0429(14) Uani 1 1 d . . . . .
H75 H 1.3131 0.1836 0.4330 0.051 Uiso 1 1 calc R . . . .
C76 C 1.3177(4) 0.12858(17) 0.2565(2) 0.0361(12) Uani 1 1 d . . . . .
C77 C 1.4167(4) 0.12098(19) 0.2640(2) 0.0416(13) Uani 1 1 d . . . . .
H77 H 1.4617 0.1163 0.3019 0.050 Uiso 1 1 calc R . . . .
C78 C 1.4495(4) 0.12027(19) 0.2162(2) 0.0443(14) Uani 1 1 d . . . . .
H78 H 1.5171 0.1156 0.2217 0.053 Uiso 1 1 calc R . . . .
C79 C 1.3842(5) 0.1263(2) 0.1603(3) 0.0457(15) Uani 1 1 d . . . . .
C80 C 1.2876(5) 0.1341(2) 0.1529(3) 0.0549(18) Uani 1 1 d . . . . .
H80 H 1.2427 0.1391 0.1150 0.066 Uiso 1 1 calc R . . . .
C81 C 1.2545(5) 0.1345(2) 0.2010(2) 0.0494(16) Uani 1 1 d . . . . .
H81 H 1.1868 0.1391 0.1951 0.059 Uiso 1 1 calc R . . . .
C82 C 1.4205(5) 0.1224(2) 0.1082(3) 0.0622(19) Uani 1 1 d . . . . .
H82A H 1.3668 0.1295 0.0718 0.075 Uiso 1 1 calc R . . . .
H82B H 1.4743 0.1460 0.1119 0.075 Uiso 1 1 calc R . . . .
C83 C 1.5145(4) 0.06228(19) 0.0749(2) 0.0382(13) Uani 1 1 d . . . . .
C84 C 1.5575(4) 0.01595(18) 0.0848(2) 0.0338(13) Uani 1 1 d . . . . .
H84 H 1.5392 -0.0068 0.1090 0.041 Uiso 1 1 calc R . . . .
C85 C 1.6278(4) 0.00299(17) 0.05885(18) 0.0290(11) Uani 1 1 d . . . . .
C86 C 1.6491(4) 0.03620(17) 0.02138(18) 0.0304(12) Uani 1 1 d . . . . .
H86 H 1.6983 0.0283 0.0047 0.037 Uiso 1 1 calc R . . . .
C87 C 1.6003(4) 0.08057(18) 0.00785(19) 0.0299(11) Uani 1 1 d . . . . .
C88 C 1.5321(4) 0.09435(19) 0.0353(2) 0.0390(13) Uani 1 1 d . . . . .
H88 H 1.4989 0.1250 0.0268 0.047 Uiso 1 1 calc R . . . .
C89 C 1.6801(4) -0.04546(18) 0.07676(19) 0.0313(12) Uani 1 1 d . . . . .
C90 C 1.6155(4) 0.11353(18) -0.0374(2) 0.0320(12) Uani 1 1 d . . . . .
C102 C -0.1246(4) -0.08752(17) 1.29457(19) 0.0294(11) Uani 1 1 d . . . . .
H102 H -0.1095 -0.1091 1.3270 0.035 Uiso 1 1 calc R . . . .
C163 C -0.1372(4) -0.21495(17) 1.1538(2) 0.0346(13) Uani 1 1 d . . . . .
H163 H -0.1530 -0.2228 1.1138 0.042 Uiso 1 1 calc R . . . .
C168 C -0.1571(5) -0.00738(18) 1.2544(2) 0.0455(15) Uani 1 1 d . . . . .
H168 H -0.1650 0.0269 1.2587 0.055 Uiso 1 1 calc R . . . .
C173 C -0.0967(4) -0.19383(17) 1.2687(2) 0.0360(13) Uani 1 1 d . . . . .
H173 H -0.0842 -0.1858 1.3085 0.043 Uiso 1 1 calc R . . . .
C175 C -0.1076(4) -0.25201(17) 1.1947(2) 0.0399(13) Uani 1 1 d . . . . .
H175 H -0.1007 -0.2846 1.1825 0.048 Uiso 1 1 calc R . . . .
C275 C -0.1237(4) -0.15742(17) 1.22720(19) 0.0272(11) Uani 1 1 d . . . . .
C299 C -0.1658(4) -0.02684(18) 1.2001(2) 0.0422(14) Uani 1 1 d . . . . .
H299 H -0.1794 -0.0055 1.1675 0.051 Uiso 1 1 calc R . . . .

loop_
_atom_site_aniso_label
_atom_site_aniso_U_11
_atom_site_aniso_U_22
_atom_site_aniso_U_33
_atom_site_aniso_U_23
_atom_site_aniso_U_13
_atom_site_aniso_U_12
Cu2 0.0308(4) 0.0286(3) 0.0194(3) 0.0023(2) 0.0107(3) -0.0047(3)
Cu3 0.0359(4) 0.0211(3) 0.0243(3) 0.0031(2) 0.0146(3) 0.0056(3)
Cu1 0.0373(4) 0.0269(3) 0.0198(3) -0.0020(2) 0.0123(3) 0.0042(3)
Cu4 0.0361(4) 0.0270(3) 0.0280(3) 0.0034(2) 0.0167(3) 0.0059(3)
O1 0.040(2) 0.040(2) 0.0326(19) -0.0203(15) 0.0075(18) -0.0105(18)
O2 0.046(3) 0.0344(19) 0.0248(18) -0.0070(14) 0.0168(17) -0.0043(17)
O3 0.045(2) 0.0335(19) 0.037(2) -0.0106(15) 0.0257(18) -0.0137(17)
O4 0.049(3) 0.0281(18) 0.0369(19) -0.0107(15) 0.0185(18) -0.0067(17)
O5 0.088(4) 0.040(2) 0.086(3) -0.024(2) 0.071(3) -0.026(2)
O6 0.039(2) 0.042(2) 0.041(2) -0.0137(16) 0.0226(18) -0.0140(18)
O7 0.035(2) 0.042(2) 0.043(2) -0.0129(17) 0.0097(18) 0.0043(19)
O8 0.035(2) 0.0344(19) 0.0230(17) 0.0001(13) 0.0134(16) 0.0045(16)
O9 0.030(2) 0.0365(19) 0.0336(19) -0.0082(15) 0.0123(16) -0.0051(16)
O10 0.031(2) 0.0367(19) 0.0286(18) -0.0053(14) 0.0155(16) -0.0114(16)
O11 0.040(2) 0.038(2) 0.0238(18) 0.0051(14) 0.0159(17) -0.0037(17)
O12 0.038(2) 0.051(2) 0.033(2) 0.0222(16) 0.0115(18) -0.0029(19)
O13 0.044(2) 0.0325(19) 0.041(2) 0.0115(15) 0.0256(18) 0.0136(17)
O14 0.046(2) 0.0267(18) 0.039(2) 0.0134(15) 0.0226(18) 0.0067(17)
O15 0.048(3) 0.043(2) 0.046(2) 0.0245(16) 0.031(2) 0.0192(18)
O16 0.077(3) 0.047(2) 0.075(3) 0.025(2) 0.059(3) 0.024(2)
O17 0.045(2) 0.0336(19) 0.0280(18) 0.0037(15) 0.0093(17) 0.0025(17)
O18 0.044(2) 0.038(2) 0.0298(19) 0.0026(14) 0.0204(17) 0.0064(18)
O19 0.039(3) 0.043(2) 0.048(2) 0.0143(17) 0.011(2) -0.0061(19)
O20 0.053(3) 0.0323(19) 0.0292(19) 0.0014(14) 0.0211(18) 0.0005(17)
N1 0.032(3) 0.029(2) 0.025(2) -0.0044(16) 0.0133(19) -0.0014(19)
N2 0.039(3) 0.023(2) 0.025(2) -0.0025(16) 0.0092(19) 0.0100(19)
N3 0.031(3) 0.024(2) 0.027(2) 0.0003(16) 0.0107(19) -0.0080(18)
N4 0.045(3) 0.028(2) 0.026(2) 0.0033(16) 0.016(2) -0.002(2)
N5 0.031(3) 0.023(2) 0.021(2) -0.0024(15) 0.0106(18) 0.0043(18)
N6 0.038(3) 0.020(2) 0.034(2) -0.0004(16) 0.018(2) 0.0035(18)
N7 0.037(3) 0.032(2) 0.035(2) -0.0012(18) 0.016(2) 0.010(2)
N8 0.039(3) 0.030(2) 0.025(2) 0.0017(17) 0.011(2) 0.009(2)
C0AA 0.074(4) 0.024(3) 0.031(3) 0.005(2) 0.020(3) 0.004(3)
C1 0.036(3) 0.032(3) 0.015(2) -0.0030(19) 0.003(2) 0.005(2)
C2AA 0.055(4) 0.034(3) 0.029(3) -0.008(2) 0.013(3) -0.001(3)
C2 0.035(3) 0.021(2) 0.017(2) 0.0000(17) 0.005(2) 0.000(2)
C3 0.033(3) 0.025(2) 0.015(2) 0.0018(17) 0.011(2) 0.002(2)
C4 0.039(3) 0.021(2) 0.018(2) -0.0005(18) 0.008(2) -0.004(2)
C5 0.043(3) 0.030(3) 0.026(3) -0.0044(19) 0.020(2) 0.002(2)
C6 0.050(4) 0.039(3) 0.046(3) -0.010(2) 0.034(3) -0.008(3)
C7AA 0.028(3) 0.023(2) 0.020(2) -0.0031(18) 0.010(2) -0.008(2)
C7 0.039(3) 0.037(3) 0.039(3) -0.014(2) 0.019(3) -0.013(3)
C8 0.045(4) 0.026(3) 0.016(2) -0.0034(19) 0.009(2) -0.003(2)
C9 0.082(5) 0.048(4) 0.063(4) -0.024(3) 0.046(4) -0.026(3)
C10 0.065(5) 0.036(3) 0.049(4) -0.009(3) 0.034(3) -0.011(3)
C11 0.054(4) 0.051(4) 0.042(3) -0.009(3) 0.019(3) -0.023(3)
C12 0.047(4) 0.042(3) 0.039(3) -0.004(2) 0.019(3) -0.019(3)
C13 0.040(3) 0.027(3) 0.039(3) 0.000(2) 0.016(3) -0.005(2)
C14 0.036(3) 0.039(3) 0.045(3) -0.004(2) 0.015(3) -0.005(3)
C15 0.039(4) 0.037(3) 0.065(4) -0.005(3) 0.027(3) -0.008(3)
C16 0.035(3) 0.029(3) 0.041(3) -0.005(2) 0.018(3) -0.010(2)
C17 0.045(4) 0.039(3) 0.047(3) 0.004(2) 0.014(3) -0.005(3)
C18 0.046(4) 0.043(3) 0.043(3) -0.007(3) 0.017(3) -0.002(3)
C19 0.042(4) 0.042(3) 0.032(3) -0.015(2) 0.011(3) -0.011(3)
C20 0.040(4) 0.047(3) 0.027(3) -0.006(2) 0.009(2) -0.010(3)
C21 0.036(3) 0.040(3) 0.039(3) -0.007(2) 0.010(3) 0.000(3)
C22 0.053(4) 0.057(4) 0.044(3) -0.024(3) 0.025(3) -0.033(3)
C23 0.032(3) 0.026(3) 0.029(3) 0.004(2) 0.012(2) -0.003(2)
C24 0.033(3) 0.026(2) 0.026(3) -0.0025(19) 0.008(2) 0.004(2)
C25 0.031(3) 0.026(2) 0.018(2) 0.0075(18) 0.006(2) 0.010(2)
C26 0.030(3) 0.026(2) 0.017(2) 0.0049(18) 0.007(2) 0.002(2)
C27 0.023(3) 0.033(3) 0.017(2) 0.0033(19) 0.003(2) 0.001(2)
C28 0.029(3) 0.029(3) 0.022(2) -0.0042(18) 0.009(2) -0.002(2)
C29 0.031(3) 0.025(3) 0.021(2) 0.0062(19) 0.005(2) 0.014(2)
C30 0.027(3) 0.027(2) 0.016(2) 0.0012(18) 0.005(2) -0.006(2)
C31 0.066(4) 0.023(3) 0.040(3) -0.001(2) 0.019(3) 0.004(3)
C32 0.081(5) 0.027(3) 0.049(3) -0.011(2) 0.021(3) 0.001(3)
C33 0.060(4) 0.037(3) 0.042(3) -0.015(2) 0.027(3) -0.008(3)
C34 0.040(3) 0.029(3) 0.032(3) -0.005(2) 0.021(2) -0.006(2)
C35 0.020(3) 0.031(3) 0.026(2) -0.0013(19) 0.011(2) 0.002(2)
C36 0.024(3) 0.025(2) 0.025(2) -0.0001(19) 0.006(2) 0.001(2)
C37 0.054(4) 0.032(3) 0.017(2) 0.0007(19) 0.012(2) 0.009(3)
C38 0.063(4) 0.030(3) 0.033(3) 0.003(2) 0.015(3) 0.012(3)
C39 0.056(4) 0.024(3) 0.034(3) -0.005(2) 0.006(3) 0.006(3)
C40 0.050(4) 0.025(3) 0.025(3) -0.0043(19) 0.011(2) 0.004(2)
C41 0.048(4) 0.029(3) 0.040(3) 0.001(2) 0.007(3) -0.005(3)
C42 0.077(5) 0.035(3) 0.041(3) 0.008(3) 0.007(3) -0.006(3)
C43 0.061(4) 0.048(3) 0.028(3) 0.010(2) 0.003(3) -0.016(3)
C44 0.037(3) 0.038(3) 0.028(3) 0.003(2) 0.008(2) -0.012(3)
C45 0.025(3) 0.032(3) 0.021(2) -0.0006(19) 0.007(2) -0.011(2)
C46 0.036(3) 0.036(3) 0.028(3) 0.002(2) 0.017(2) -0.007(2)
C47 0.052(4) 0.038(3) 0.036(3) -0.007(2) 0.020(3) -0.001(3)
C48 0.075(5) 0.035(3) 0.055(4) -0.009(3) 0.028(3) 0.000(3)
C49 0.086(5) 0.029(3) 0.059(4) 0.006(3) 0.029(4) 0.007(3)
C50 0.085(5) 0.032(3) 0.039(3) 0.005(2) 0.029(3) 0.004(3)
C51 0.057(4) 0.032(3) 0.036(3) -0.001(2) 0.013(3) -0.005(3)
C52 0.077(5) 0.039(3) 0.047(4) 0.008(3) 0.014(3) 0.007(3)
C53 0.076(5) 0.040(3) 0.051(4) 0.015(3) 0.018(3) 0.005(3)
C54 0.047(4) 0.047(3) 0.031(3) 0.009(2) 0.016(3) 0.013(3)
C55 0.027(3) 0.041(3) 0.026(3) 0.003(2) 0.010(2) 0.009(2)
C56 0.032(3) 0.038(3) 0.027(3) 0.002(2) 0.012(2) 0.013(2)
C57 0.044(4) 0.043(3) 0.040(3) -0.002(2) 0.017(3) 0.008(3)
C58 0.076(5) 0.059(4) 0.042(4) -0.013(3) 0.015(3) 0.008(4)
C59 0.077(5) 0.042(3) 0.055(4) -0.014(3) 0.014(4) -0.001(3)
C60 0.062(4) 0.032(3) 0.049(3) -0.003(2) 0.015(3) 0.004(3)
C61 0.036(3) 0.032(3) 0.016(2) 0.0004(19) 0.003(2) -0.003(2)
C62 0.024(3) 0.026(2) 0.018(2) 0.0019(18) 0.005(2) -0.005(2)
C63 0.038(3) 0.030(3) 0.026(3) 0.005(2) 0.014(2) 0.003(2)
C64 0.035(3) 0.033(3) 0.025(3) 0.005(2) 0.013(2) 0.000(2)
C65 0.029(3) 0.029(3) 0.019(2) 0.0081(18) 0.007(2) 0.002(2)
C66 0.033(3) 0.026(2) 0.018(2) 0.0033(18) 0.008(2) 0.003(2)
C67 0.024(3) 0.031(3) 0.022(2) -0.0047(19) 0.011(2) -0.008(2)
C68 0.038(3) 0.034(3) 0.025(3) 0.001(2) 0.014(2) 0.011(3)
C69 0.062(4) 0.046(3) 0.044(3) 0.022(3) 0.028(3) 0.027(3)
C70 0.047(4) 0.035(3) 0.038(3) 0.018(2) 0.016(3) 0.012(3)
C71 0.047(4) 0.030(3) 0.052(3) 0.003(2) 0.021(3) 0.000(3)
C72 0.044(4) 0.027(3) 0.048(3) -0.002(2) 0.014(3) -0.002(3)
C73 0.039(4) 0.030(3) 0.034(3) 0.005(2) 0.010(3) 0.014(3)
C74 0.041(4) 0.047(3) 0.040(3) 0.012(3) 0.012(3) 0.008(3)
C75 0.045(4) 0.050(3) 0.030(3) 0.014(2) 0.007(3) 0.015(3)
C76 0.040(4) 0.026(3) 0.045(3) 0.003(2) 0.018(3) 0.006(2)
C77 0.043(4) 0.040(3) 0.046(3) 0.002(2) 0.021(3) 0.002(3)
C78 0.044(4) 0.037(3) 0.058(4) 0.009(3) 0.026(3) 0.009(3)
C79 0.055(4) 0.036(3) 0.057(4) 0.013(3) 0.032(3) 0.006(3)
C80 0.060(5) 0.063(4) 0.044(3) 0.017(3) 0.022(3) 0.042(4)
C81 0.057(4) 0.051(4) 0.041(3) 0.007(3) 0.017(3) 0.027(3)
C82 0.079(5) 0.059(4) 0.066(4) 0.023(3) 0.047(4) 0.038(4)
C83 0.042(4) 0.044(3) 0.035(3) 0.007(2) 0.020(3) 0.008(3)
C84 0.042(4) 0.036(3) 0.025(3) 0.008(2) 0.014(2) 0.004(3)
C85 0.031(3) 0.037(3) 0.016(2) -0.0040(19) 0.003(2) -0.003(2)
C86 0.041(3) 0.032(3) 0.019(2) -0.0002(19) 0.011(2) 0.004(2)
C87 0.029(3) 0.037(3) 0.024(2) 0.000(2) 0.009(2) -0.002(2)
C88 0.052(4) 0.034(3) 0.034(3) 0.008(2) 0.018(3) 0.008(3)
C89 0.043(4) 0.032(3) 0.017(2) 0.000(2) 0.006(2) 0.000(3)
C90 0.038(3) 0.034(3) 0.023(3) -0.004(2) 0.008(2) -0.009(3)
C102 0.037(3) 0.030(3) 0.022(2) -0.0031(19) 0.010(2) 0.003(2)
C163 0.051(4) 0.030(3) 0.029(3) -0.005(2) 0.023(3) 0.003(3)
C168 0.071(5) 0.025(3) 0.038(3) -0.005(2) 0.014(3) 0.011(3)
C173 0.052(4) 0.029(3) 0.033(3) 0.001(2) 0.020(3) 0.005(3)
C175 0.063(4) 0.021(2) 0.040(3) -0.007(2) 0.023(3) 0.003(3)
C275 0.031(3) 0.028(3) 0.026(3) -0.005(2) 0.013(2) -0.001(2)
C299 0.065(4) 0.031(3) 0.029(3) 0.006(2) 0.014(3) 0.013(3)

loop_
_atom_type_symbol
_atom_type_description
_atom_type_scat_dispersion_real
_atom_type_scat_dispersion_imag
_atom_type_scat_source
C C 0.0033 0.0016 'International Tables Vol C Tables 4.2.6.8 and 6.1.1.4'
H H 0.0000 0.0000 'International Tables Vol C Tables 4.2.6.8 and 6.1.1.4'
Cu Cu 0.3201 1.2651 'International Tables Vol C Tables 4.2.6.8 and 6.1.1.4'
N N 0.0061 0.0033 'International Tables Vol C Tables 4.2.6.8 and 6.1.1.4'
O O 0.0106 0.0060 'International Tables Vol C Tables 4.2.6.8 and 6.1.1.4'

loop_
_geom_angle_atom_site_label_1
_geom_angle_atom_site_label_2
_geom_angle_atom_site_label_3
_geom_angle
_geom_angle_site_symmetry_1
_geom_angle_site_symmetry_3
O10 Cu2 O9 58.81(12) . .
O10 Cu2 N3 94.58(14) . .
O11 Cu2 O9 102.57(14) . .
O11 Cu2 O10 95.93(13) . .
O11 Cu2 N3 166.45(16) . .
O11 Cu2 N4 91.26(14) . .
N3 Cu2 O9 90.18(14) . .
N4 Cu2 O9 107.02(15) . .
N4 Cu2 O10 165.22(15) . .
N4 Cu2 N3 80.52(15) . .
O3 Cu3 N5 171.33(14) 4_655 .
O3 Cu3 N6 94.07(15) 4_655 .
O8 Cu3 O3 94.17(13) . 4_655
O8 Cu3 N5 91.77(13) . .
O8 Cu3 N6 170.68(15) . .
N5 Cu3 N6 80.54(15) . .
O2 Cu1 O18 94.35(14) . 1_356
O2 Cu1 N1 91.35(14) . .
O2 Cu1 N2 171.28(15) . .
O18 Cu1 N1 171.21(14) 1_356 .
O18 Cu1 N2 93.88(14) 1_356 .
N2 Cu1 N1 80.84(15) . .
O13 Cu4 N7 94.47(15) . .
O13 Cu4 N8 165.36(15) . .
O20 Cu4 O13 95.74(14) 4_466 .
O20 Cu4 N7 167.09(16) 4_466 .
O20 Cu4 N8 91.31(14) 4_466 .
N8 Cu4 N7 80.58(16) . .
C1 O2 Cu1 105.6(3) . .
C8 O3 Cu3 101.2(3) . 4_456
C6 O5 C9 118.0(4) . .
C23 O6 C22 118.3(4) . .
C29 O8 Cu3 105.7(3) . .
C30 O9 Cu2 81.8(3) . .
C30 O10 Cu2 99.6(3) . .
C61 O11 Cu2 104.0(3) . .
C68 O13 Cu4 100.0(3) . .
C64 O15 C69 118.1(3) . .
C83 O16 C82 118.1(4) . .
C89 O18 Cu1 102.6(3) . 1_754
C90 O20 Cu4 104.9(3) . 4_665
C163 N1 Cu1 126.8(3) . .
C163 N1 C275 118.5(4) . .
C275 N1 Cu1 114.7(3) . .
C7AA N2 Cu1 115.0(3) . .
C299 N2 Cu1 125.7(3) . .
C299 N2 C7AA 118.9(4) . .
C41 N3 Cu2 126.1(3) . .
C41 N3 C45 119.0(4) . .
C45 N3 Cu2 114.8(3) . .
C46 N4 Cu2 115.2(3) . .
C50 N4 Cu2 125.6(3) . .
C50 N4 C46 118.8(4) . .
C36 N5 Cu3 115.2(3) . .
C40 N5 Cu3 126.6(3) . .
C40 N5 C36 118.2(4) . .
C31 N6 Cu3 125.4(3) . .
C35 N6 Cu3 115.8(3) . .
C35 N6 C31 118.2(4) . .
C56 N7 Cu4 114.9(3) . .
C56 N7 C60 117.9(4) . .
C60 N7 Cu4 127.2(4) . .
C51 N8 Cu4 126.4(3) . .
C51 N8 C55 118.1(4) . .
C55 N8 Cu4 115.1(3) . .
C173 C0AA H0AA 121.0 . .
C175 C0AA H0AA 121.0 . .
C175 C0AA C173 118.0(4) . .
O1 C1 O2 122.1(4) . .
O1 C1 C2 121.9(5) . .
O2 C1 C2 116.0(4) . .
C102 C2AA H2AA 120.3 . .
C168 C2AA H2AA 120.3 . .
C168 C2AA C102 119.5(4) . .
C3 C2 C1 121.0(4) . .
C3 C2 C7 120.5(4) . .
C7 C2 C1 118.5(4) . .
C2 C3 H3 120.1 . .
C2 C3 C4 119.8(4) . .
C4 C3 H3 120.1 . .
C3 C4 C8 122.7(4) . .
C5 C4 C3 119.0(4) . .
C5 C4 C8 118.3(4) . .
C4 C5 H5 119.4 . .
C6 C5 C4 121.3(4) . .
C6 C5 H5 119.4 . .
O5 C6 C7 124.7(5) . .
C5 C6 O5 115.1(4) . .
C5 C6 C7 120.2(5) . .
N2 C7AA C102 121.9(4) . .
N2 C7AA C275 115.0(4) . .
C102 C7AA C275 123.1(4) . .
C2 C7 H7 120.5 . .
C6 C7 C2 119.0(5) . .
C6 C7 H7 120.5 . .
O3 C8 C4 116.9(4) . .
O4 C8 O3 123.2(4) . .
O4 C8 C4 119.7(5) . .
O5 C9 H9A 110.3 . .
O5 C9 H9B 110.3 . .
O5 C9 C10 107.0(4) . .
H9A C9 H9B 108.6 . .
C10 C9 H9A 110.3 . .
C10 C9 H9B 110.3 . .
C11 C10 C9 122.8(6) . .
C11 C10 C15 118.8(5) . .
C15 C10 C9 118.4(6) . .
C10 C11 H11 119.3 . .
C10 C11 C12 121.5(6) . .
C12 C11 H11 119.3 . .
C11 C12 H12 119.6 . .
C11 C12 C13 120.7(6) . .
C13 C12 H12 119.6 . .
C12 C13 C16 120.7(5) . .
C14 C13 C12 118.0(5) . .
C14 C13 C16 121.2(5) . .
C13 C14 H14 119.6 . .
C15 C14 C13 120.7(5) . .
C15 C14 H14 119.6 . .
C10 C15 H15 119.9 . .
C14 C15 C10 120.2(5) . .
C14 C15 H15 119.9 . .
C17 C16 C13 120.0(5) . .
C17 C16 C21 117.6(5) . .
C21 C16 C13 122.3(5) . .
C16 C17 H17 119.6 . .
C18 C17 C16 120.7(5) . .
C18 C17 H17 119.6 . .
C17 C18 H18 119.1 . .
C17 C18 C19 121.8(6) . .
C19 C18 H18 119.1 . .
C18 C19 C22 119.3(5) . .
C20 C19 C18 117.8(5) . .
C20 C19 C22 122.8(5) . .
C19 C20 H20 119.4 . .
C19 C20 C21 121.2(5) . .
C21 C20 H20 119.4 . .
C16 C21 H21 119.7 . .
C20 C21 C16 120.6(5) . .
C20 C21 H21 119.7 . .
O6 C22 C19 104.7(4) . .
O6 C22 H22A 110.8 . .
O6 C22 H22B 110.8 . .
C19 C22 H22A 110.8 . .
C19 C22 H22B 110.8 . .
H22A C22 H22B 108.9 . .
O6 C23 C28 114.8(4) . .
C24 C23 O6 125.1(4) . .
C24 C23 C28 120.1(4) . .
C23 C24 H24 120.0 . .
C23 C24 C25 119.9(5) . .
C25 C24 H24 120.0 . .
C24 C25 C29 119.0(4) . .
C26 C25 C24 120.5(4) . .
C26 C25 C29 120.5(4) . .
C25 C26 H26 120.4 . .
C27 C26 C25 119.2(4) . .
C27 C26 H26 120.4 . .
C26 C27 C28 120.8(4) . .
C26 C27 C30 122.0(4) . .
C28 C27 C30 117.1(4) . .
C23 C28 H28 120.3 . .
C27 C28 C23 119.4(4) . .
C27 C28 H28 120.3 . .
O7 C29 O8 122.0(4) . .
O7 C29 C25 120.9(5) . .
O8 C29 C25 117.1(4) . .
O9 C30 O10 119.8(4) . .
O9 C30 C27 121.1(4) . .
O10 C30 C27 119.1(4) . .
N6 C31 H31 119.0 . .
N6 C31 C32 122.0(5) . .
C32 C31 H31 119.0 . .
C31 C32 H32 120.4 . .
C31 C32 C33 119.2(5) . .
C33 C32 H32 120.4 . .
C32 C33 H33 120.1 . .
C34 C33 C32 119.7(5) . .
C34 C33 H33 120.1 . .
C33 C34 H34 121.2 . .
C33 C34 C35 117.7(5) . .
C35 C34 H34 121.2 . .
N6 C35 C34 123.2(4) . .
N6 C35 C36 113.9(4) . .
C34 C35 C36 122.9(4) . .
N5 C36 C35 114.1(4) . .
N5 C36 C37 122.1(4) . .
C37 C36 C35 123.8(4) . .
C36 C37 H37 120.8 . .
C36 C37 C38 118.5(4) . .
C38 C37 H37 120.8 . .
C37 C38 H38 120.4 . .
C39 C38 C37 119.3(4) . .
C39 C38 H38 120.4 . .
C38 C39 H39 120.2 . .
C40 C39 C38 119.6(4) . .
C40 C39 H39 120.2 . .
N5 C40 C39 122.4(4) . .
N5 C40 H40 118.8 . .
C39 C40 H40 118.8 . .
N3 C41 H41 119.2 . .
N3 C41 C42 121.7(5) . .
C42 C41 H41 119.2 . .
C41 C42 H42 120.5 . .
C43 C42 C41 119.0(5) . .
C43 C42 H42 120.5 . .
C42 C43 H43 120.4 . .
C44 C43 C42 119.2(5) . .
C44 C43 H43 120.4 . .
C43 C44 H44 120.2 . .
C43 C44 C45 119.5(5) . .
C45 C44 H44 120.2 . .
N3 C45 C44 121.5(4) . .
N3 C45 C46 114.6(4) . .
C44 C45 C46 123.9(4) . .
N4 C46 C45 114.3(4) . .
N4 C46 C47 121.9(5) . .
C47 C46 C45 123.8(4) . .
C46 C47 H47 120.8 . .
C48 C47 C46 118.5(5) . .
C48 C47 H47 120.8 . .
C47 C48 H48 120.2 . .
C47 C48 C49 119.7(5) . .
C49 C48 H48 120.2 . .
C48 C49 H49 120.5 . .
C50 C49 C48 118.9(5) . .
C50 C49 H49 120.5 . .
N4 C50 C49 122.2(5) . .
N4 C50 H50 118.9 . .
C49 C50 H50 118.9 . .
N8 C51 H51 118.6 . .
N8 C51 C52 122.8(5) . .
C52 C51 H51 118.6 . .
C51 C52 H52 120.9 . .
C53 C52 C51 118.3(5) . .
C53 C52 H52 120.9 . .
C52 C53 H53 120.1 . .
C52 C53 C54 119.8(5) . .
C54 C53 H53 120.1 . .
C53 C54 H54 120.4 . .
C55 C54 C53 119.2(5) . .
C55 C54 H54 120.4 . .
N8 C55 C56 113.3(4) . .
C54 C55 N8 121.8(5) . .
C54 C55 C56 124.9(4) . .
N7 C56 C55 115.3(4) . .
N7 C56 C57 122.2(5) . .
C57 C56 C55 122.5(4) . .
C56 C57 H57 120.5 . .
C58 C57 C56 119.0(5) . .
C58 C57 H57 120.5 . .
C57 C58 H58 120.8 . .
C59 C58 C57 118.4(5) . .
C59 C58 H58 120.8 . .
C58 C59 H59 120.0 . .
C58 C59 C60 120.1(6) . .
C60 C59 H59 120.0 . .
N7 C60 C59 122.4(5) . .
N7 C60 H60 118.8 . .
C59 C60 H60 118.8 . .
O11 C61 C62 117.3(4) . .
O12 C61 O11 121.8(4) . .
O12 C61 C62 120.9(5) . .
C63 C62 C61 118.7(4) . .
C63 C62 C67 120.6(4) . .
C67 C62 C61 120.7(4) . .
C62 C63 H63 120.1 . .
C62 C63 C64 119.8(5) . .
C64 C63 H63 120.1 . .
O15 C64 C63 124.6(4) . .
O15 C64 C65 115.8(4) . .
C65 C64 C63 119.6(4) . .
C64 C65 H65 119.5 . .
C64 C65 C66 121.0(4) . .
C66 C65 H65 119.5 . .
C65 C66 C68 118.5(4) . .
C67 C66 C65 119.3(4) . .
C67 C66 C68 122.2(4) . .
C62 C67 H67 120.2 . .
C66 C67 C62 119.6(4) . .
C66 C67 H67 120.2 . .
O13 C68 C66 118.2(4) . .
O14 C68 O13 121.1(4) . .
O14 C68 C66 120.6(5) . .
O15 C69 H69A 110.9 . .
O15 C69 H69B 110.9 . .
O15 C69 C70 104.3(4) . .
H69A C69 H69B 108.9 . .
C70 C69 H69A 110.9 . .
C70 C69 H69B 110.9 . .
C71 C70 C69 119.2(5) . .
C71 C70 C75 119.3(5) . .
C75 C70 C69 121.4(5) . .
C70 C71 H71 119.6 . .
C70 C71 C72 120.8(5) . .
C72 C71 H71 119.6 . .
C71 C72 H72 119.3 . .
C73 C72 C71 121.4(5) . .
C73 C72 H72 119.3 . .
C72 C73 C74 118.7(5) . .
C72 C73 C76 121.0(5) . .
C74 C73 C76 120.3(5) . .
C73 C74 H74 120.1 . .
C73 C74 C75 119.8(5) . .
C75 C74 H74 120.1 . .
C70 C75 C74 119.6(5) . .
C70 C75 H75 120.2 . .
C74 C75 H75 120.2 . .
C77 C76 C73 121.3(5) . .
C81 C76 C73 120.4(5) . .
C81 C76 C77 118.2(5) . .
C76 C77 H77 119.9 . .
C78 C77 C76 120.3(5) . .
C78 C77 H77 119.9 . .
C77 C78 H78 119.7 . .
C77 C78 C79 120.6(5) . .
C79 C78 H78 119.7 . .
C78 C79 C82 119.9(5) . .
C80 C79 C78 119.2(5) . .
C80 C79 C82 120.9(6) . .
C79 C80 H80 119.9 . .
C79 C80 C81 120.2(6) . .
C81 C80 H80 119.9 . .
C76 C81 C80 121.5(6) . .
C76 C81 H81 119.3 . .
C80 C81 H81 119.3 . .
O16 C82 C79 106.4(4) . .
O16 C82 H82A 110.5 . .
O16 C82 H82B 110.5 . .
C79 C82 H82A 110.5 . .
C79 C82 H82B 110.5 . .
H82A C82 H82B 108.6 . .
O16 C83 C84 114.1(4) . .
O16 C83 C88 124.6(5) . .
C88 C83 C84 121.3(5) . .
C83 C84 H84 120.1 . .
C83 C84 C85 119.9(4) . .
C85 C84 H84 120.1 . .
C84 C85 C89 117.2(4) . .
C86 C85 C84 118.6(5) . .
C86 C85 C89 124.1(4) . .
C85 C86 H86 119.3 . .
C87 C86 C85 121.4(5) . .
C87 C86 H86 119.3 . .
C86 C87 C88 120.1(4) . .
C86 C87 C90 121.1(4) . .
C88 C87 C90 118.8(5) . .
C83 C88 C87 118.4(5) . .
C83 C88 H88 120.8 . .
C87 C88 H88 120.8 . .
O17 C89 O18 122.1(5) . .
O17 C89 C85 120.6(5) . .
O18 C89 C85 117.2(4) . .
O19 C90 O20 121.1(4) . .
O19 C90 C87 121.3(5) . .
O20 C90 C87 117.6(5) . .
C2AA C102 H102 120.7 . .
C7AA C102 C2AA 118.6(4) . .
C7AA C102 H102 120.7 . .
N1 C163 H163 119.2 . .
N1 C163 C175 121.6(4) . .
C175 C163 H163 119.2 . .
C2AA C168 H168 120.1 . .
C2AA C168 C299 119.8(5) . .
C299 C168 H168 120.1 . .
C0AA C173 H173 119.8 . .
C275 C173 C0AA 120.3(4) . .
C275 C173 H173 119.8 . .
C0AA C175 C163 120.4(4) . .
C0AA C175 H175 119.8 . .
C163 C175 H175 119.8 . .
N1 C275 C7AA 114.1(4) . .
N1 C275 C173 121.2(4) . .
C173 C275 C7AA 124.7(4) . .
N2 C299 C168 121.4(4) . .
N2 C299 H299 119.3 . .
C168 C299 H299 119.3 . .

loop_
_geom_bond_atom_site_label_1
_geom_bond_atom_site_label_2
_geom_bond_distance
_geom_bond_site_symmetry_2
Cu2 O9 2.420(3) .
Cu2 O10 1.994(3) .
Cu2 O11 1.943(3) .
Cu2 N3 2.017(4) .
Cu2 N4 1.993(4) .
Cu3 O3 1.985(3) 4_655
Cu3 O8 1.933(3) .
Cu3 N5 2.003(4) .
Cu3 N6 2.004(4) .
Cu1 O2 1.942(3) .
Cu1 O18 1.971(3) 1_356
Cu1 N1 2.012(4) .
Cu1 N2 2.003(4) .
Cu4 O13 1.991(3) .
Cu4 O20 1.956(3) 4_466
Cu4 N7 2.006(4) .
Cu4 N8 2.001(4) .
O1 C1 1.241(6) .
O2 C1 1.304(6) .
O3 Cu3 1.985(3) 4_456
O3 C8 1.280(6) .
O4 C8 1.233(5) .
O5 C6 1.384(6) .
O5 C9 1.454(6) .
O6 C22 1.457(6) .
O6 C23 1.382(6) .
O7 C29 1.244(6) .
O8 C29 1.275(6) .
O9 C30 1.240(5) .
O10 C30 1.301(6) .
O11 C61 1.289(6) .
O12 C61 1.248(6) .
O13 C68 1.293(6) .
O14 C68 1.250(6) .
O15 C64 1.372(6) .
O15 C69 1.459(6) .
O16 C82 1.450(6) .
O16 C83 1.379(6) .
O17 C89 1.240(6) .
O18 Cu1 1.971(3) 1_754
O18 C89 1.292(6) .
O19 C90 1.248(6) .
O20 Cu4 1.956(3) 4_665
O20 C90 1.286(6) .
N1 C163 1.347(6) .
N1 C275 1.369(5) .
N2 C7AA 1.352(5) .
N2 C299 1.344(6) .
N3 C41 1.340(6) .
N3 C45 1.342(6) .
N4 C46 1.356(6) .
N4 C50 1.337(6) .
N5 C36 1.364(5) .
N5 C40 1.348(5) .
N6 C31 1.355(6) .
N6 C35 1.348(6) .
N7 C56 1.341(6) .
N7 C60 1.344(6) .
N8 C51 1.342(6) .
N8 C55 1.369(6) .
C0AA H0AA 0.9500 .
C0AA C173 1.383(6) .
C0AA C175 1.376(6) .
C1 C2 1.497(6) .
C2AA H2AA 0.9500 .
C2AA C102 1.388(6) .
C2AA C168 1.361(7) .
C2 C3 1.389(6) .
C2 C7 1.392(7) .
C3 H3 0.9500 .
C3 C4 1.396(6) .
C4 C5 1.380(6) .
C4 C8 1.507(6) .
C5 H5 0.9500 .
C5 C6 1.373(7) .
C6 C7 1.388(7) .
C7AA C102 1.387(6) .
C7AA C275 1.470(6) .
C7 H7 0.9500 .
C9 H9A 0.9900 .
C9 H9B 0.9900 .
C9 C10 1.522(7) .
C10 C11 1.356(8) .
C10 C15 1.413(8) .
C11 H11 0.9500 .
C11 C12 1.377(7) .
C12 H12 0.9500 .
C12 C13 1.405(7) .
C13 C14 1.388(7) .
C13 C16 1.492(6) .
C14 H14 0.9500 .
C14 C15 1.383(7) .
C15 H15 0.9500 .
C16 C17 1.383(8) .
C16 C21 1.390(7) .
C17 H17 0.9500 .
C17 C18 1.367(7) .
C18 H18 0.9500 .
C18 C19 1.379(8) .
C19 C20 1.362(8) .
C19 C22 1.504(7) .
C20 H20 0.9500 .
C20 C21 1.389(7) .
C21 H21 0.9500 .
C22 H22A 0.9900 .
C22 H22B 0.9900 .
C23 C24 1.375(6) .
C23 C28 1.390(7) .
C24 H24 0.9500 .
C24 C25 1.386(7) .
C25 C26 1.384(7) .
C25 C29 1.509(6) .
C26 H26 0.9500 .
C26 C27 1.378(6) .
C27 C28 1.387(6) .
C27 C30 1.494(6) .
C28 H28 0.9500 .
C31 H31 0.9500 .
C31 C32 1.371(7) .
C32 H32 0.9500 .
C32 C33 1.394(7) .
C33 H33 0.9500 .
C33 C34 1.382(7) .
C34 H34 0.9500 .
C34 C35 1.390(6) .
C35 C36 1.485(6) .
C36 C37 1.376(6) .
C37 H37 0.9500 .
C37 C38 1.396(6) .
C38 H38 0.9500 .
C38 C39 1.375(7) .
C39 H39 0.9500 .
C39 C40 1.366(7) .
C40 H40 0.9500 .
C41 H41 0.9500 .
C41 C42 1.388(7) .
C42 H42 0.9500 .
C42 C43 1.373(8) .
C43 H43 0.9500 .
C43 C44 1.370(7) .
C44 H44 0.9500 .
C44 C45 1.380(6) .
C45 C46 1.476(7) .
C46 C47 1.388(7) .
C47 H47 0.9500 .
C47 C48 1.378(7) .
C48 H48 0.9500 .
C48 C49 1.387(8) .
C49 H49 0.9500 .
C49 C50 1.377(7) .
C50 H50 0.9500 .
C51 H51 0.9500 .
C51 C52 1.386(7) .
C52 H52 0.9500 .
C52 C53 1.375(8) .
C53 H53 0.9500 .
C53 C54 1.387(8) .
C54 H54 0.9500 .
C54 C55 1.365(7) .
C55 C56 1.477(7) .
C56 C57 1.394(7) .
C57 H57 0.9500 .
C57 C58 1.383(8) .
C58 H58 0.9500 .
C58 C59 1.364(8) .
C59 H59 0.9500 .
C59 C60 1.377(8) .
C60 H60 0.9500 .
C61 C62 1.496(6) .
C62 C63 1.390(6) .
C62 C67 1.396(6) .
C63 H63 0.9500 .
C63 C64 1.392(6) .
C64 C65 1.384(7) .
C65 H65 0.9500 .
C65 C66 1.398(6) .
C66 C67 1.393(6) .
C66 C68 1.494(6) .
C67 H67 0.9500 .
C69 H69A 0.9900 .
C69 H69B 0.9900 .
C69 C70 1.505(7) .
C70 C71 1.373(8) .
C70 C75 1.385(8) .
C71 H71 0.9500 .
C71 C72 1.382(7) .
C72 H72 0.9500 .
C72 C73 1.367(7) .
C73 C74 1.396(7) .
C73 C76 1.498(7) .
C74 H74 0.9500 .
C74 C75 1.418(7) .
C75 H75 0.9500 .
C76 C77 1.397(7) .
C76 C81 1.374(7) .
C77 H77 0.9500 .
C77 C78 1.390(7) .
C78 H78 0.9500 .
C78 C79 1.392(8) .
C79 C80 1.366(8) .
C79 C82 1.521(7) .
C80 H80 0.9500 .
C80 C81 1.398(7) .
C81 H81 0.9500 .
C82 H82A 0.9900 .
C82 H82B 0.9900 .
C83 C84 1.392(7) .
C83 C88 1.382(7) .
C84 H84 0.9500 .
C84 C85 1.402(7) .
C85 C86 1.387(6) .
C85 C89 1.512(7) .
C86 H86 0.9500 .
C86 C87 1.384(7) .
C87 C88 1.407(7) .
C87 C90 1.489(6) .
C88 H88 0.9500 .
C102 H102 0.9500 .
C163 H163 0.9500 .
C163 C175 1.383(7) .
C168 H168 0.9500 .
C168 C299 1.390(7) .
C173 H173 0.9500 .
C173 C275 1.378(6) .
C175 H175 0.9500 .
C299 H299 0.9500 .

loop_
_geom_torsion_atom_site_label_1
_geom_torsion_atom_site_label_2
_geom_torsion_atom_site_label_3
_geom_torsion_atom_site_label_4
_geom_torsion
_geom_torsion_site_symmetry_1
_geom_torsion_site_symmetry_2
_geom_torsion_site_symmetry_3
_geom_torsion_site_symmetry_4
Cu2 O9 C30 O10 -0.7(4) . . . .
Cu2 O9 C30 C27 178.7(4) . . . .
Cu2 O10 C30 O9 0.9(5) . . . .
Cu2 O10 C30 C27 -178.6(3) . . . .
Cu2 O11 C61 O12 8.1(5) . . . .
Cu2 O11 C61 C62 -170.3(3) . . . .
Cu2 N3 C41 C42 -176.4(4) . . . .
Cu2 N3 C45 C44 175.4(4) . . . .
Cu2 N3 C45 C46 -5.4(5) . . . .
Cu2 N4 C46 C45 6.8(6) . . . .
Cu2 N4 C46 C47 -172.8(4) . . . .
Cu2 N4 C50 C49 171.3(5) . . . .
Cu3 O3 C8 O4 -5.5(5) 4_456 . . .
Cu3 O3 C8 C4 168.8(3) 4_456 . . .
Cu3 O8 C29 O7 6.1(5) . . . .
Cu3 O8 C29 C25 -173.7(3) . . . .
Cu3 N5 C36 C35 0.5(5) . . . .
Cu3 N5 C36 C37 179.5(4) . . . .
Cu3 N5 C40 C39 -178.2(4) . . . .
Cu3 N6 C31 C32 -170.7(5) . . . .
Cu3 N6 C35 C34 172.0(4) . . . .
Cu3 N6 C35 C36 -6.9(5) . . . .
Cu1 O2 C1 O1 -6.2(5) . . . .
Cu1 O2 C1 C2 172.8(3) . . . .
Cu1 O18 C89 O17 -10.1(5) 1_754 . . .
Cu1 O18 C89 C85 166.3(3) 1_754 . . .
Cu1 N1 C163 C175 178.3(4) . . . .
Cu1 N1 C275 C7AA 0.7(5) . . . .
Cu1 N1 C275 C173 179.7(4) . . . .
Cu1 N2 C7AA C102 -172.8(4) . . . .
Cu1 N2 C7AA C275 7.2(5) . . . .
Cu1 N2 C299 C168 171.6(4) . . . .
Cu4 O13 C68 O14 1.8(5) . . . .
Cu4 O13 C68 C66 -174.3(3) . . . .
Cu4 O20 C90 O19 -10.7(5) 4_665 . . .
Cu4 O20 C90 C87 168.7(3) 4_665 . . .
Cu4 N7 C56 C55 -5.5(6) . . . .
Cu4 N7 C56 C57 176.2(4) . . . .
Cu4 N7 C60 C59 -177.6(5) . . . .
Cu4 N8 C51 C52 171.3(5) . . . .
Cu4 N8 C55 C54 -172.3(4) . . . .
Cu4 N8 C55 C56 7.8(5) . . . .
O1 C1 C2 C3 161.8(5) . . . .
O1 C1 C2 C7 -15.8(7) . . . .
O2 C1 C2 C3 -17.2(6) . . . .
O2 C1 C2 C7 165.2(4) . . . .
O5 C6 C7 C2 175.4(5) . . . .
O5 C9 C10 C11 -115.1(6) . . . .
O5 C9 C10 C15 62.7(7) . . . .
O6 C23 C24 C25 -178.4(4) . . . .
O6 C23 C28 C27 178.6(4) . . . .
O11 C61 C62 C63 -169.0(4) . . . .
O11 C61 C62 C67 12.5(6) . . . .
O12 C61 C62 C63 12.6(7) . . . .
O12 C61 C62 C67 -165.9(4) . . . .
O15 C64 C65 C66 177.5(4) . . . .
O15 C69 C70 C71 -86.3(6) . . . .
O15 C69 C70 C75 91.5(6) . . . .
O16 C83 C84 C85 -173.2(5) . . . .
O16 C83 C88 C87 175.4(5) . . . .
N1 C163 C175 C0AA 2.4(9) . . . .
N2 C7AA C102 C2AA 0.4(8) . . . .
N2 C7AA C275 N1 -5.1(6) . . . .
N2 C7AA C275 C173 175.9(5) . . . .
N3 C41 C42 C43 0.4(9) . . . .
N3 C45 C46 N4 -0.9(6) . . . .
N3 C45 C46 C47 178.7(5) . . . .
N4 C46 C47 C48 0.2(8) . . . .
N5 C36 C37 C38 0.5(8) . . . .
N6 C31 C32 C33 -0.8(10) . . . .
N6 C35 C36 N5 4.2(6) . . . .
N6 C35 C36 C37 -174.8(5) . . . .
N7 C56 C57 C58 1.5(9) . . . .
N8 C51 C52 C53 0.0(10) . . . .
N8 C55 C56 N7 -1.5(6) . . . .
N8 C55 C56 C57 176.8(5) . . . .
C0AA C173 C275 N1 1.5(8) . . . .
C0AA C173 C275 C7AA -179.6(5) . . . .
C1 C2 C3 C4 -173.6(4) . . . .
C1 C2 C7 C6 176.0(5) . . . .
C2AA C168 C299 N2 0.4(9) . . . .
C2 C3 C4 C5 -1.8(7) . . . .
C2 C3 C4 C8 -179.7(4) . . . .
C3 C2 C7 C6 -1.6(8) . . . .
C3 C4 C5 C6 -2.5(8) . . . .
C3 C4 C8 O3 20.1(7) . . . .
C3 C4 C8 O4 -165.4(4) . . . .
C4 C5 C6 O5 -173.5(5) . . . .
C4 C5 C6 C7 4.8(9) . . . .
C5 C4 C8 O3 -157.8(4) . . . .
C5 C4 C8 O4 16.7(7) . . . .
C5 C6 C7 C2 -2.7(9) . . . .
C6 O5 C9 C10 -161.6(5) . . . .
C7AA N2 C299 C168 -1.0(8) . . . .
C7 C2 C3 C4 3.9(7) . . . .
C8 C4 C5 C6 175.5(5) . . . .
C9 O5 C6 C5 165.7(5) . . . .
C9 O5 C6 C7 -12.5(9) . . . .
C9 C10 C11 C12 175.2(5) . . . .
C9 C10 C15 C14 -176.5(5) . . . .
C10 C11 C12 C13 2.2(9) . . . .
C11 C10 C15 C14 1.4(8) . . . .
C11 C12 C13 C14 -0.4(8) . . . .
C11 C12 C13 C16 177.9(5) . . . .
C12 C13 C14 C15 -0.8(7) . . . .
C12 C13 C16 C17 47.9(7) . . . .
C12 C13 C16 C21 -128.4(6) . . . .
C13 C14 C15 C10 0.3(8) . . . .
C13 C16 C17 C18 -175.3(5) . . . .
C13 C16 C21 C20 173.6(5) . . . .
C14 C13 C16 C17 -133.9(6) . . . .
C14 C13 C16 C21 49.8(7) . . . .
C15 C10 C11 C12 -2.6(9) . . . .
C16 C13 C14 C15 -179.0(4) . . . .
C16 C17 C18 C19 3.0(8) . . . .
C17 C16 C21 C20 -2.7(8) . . . .
C17 C18 C19 C20 -5.5(8) . . . .
C17 C18 C19 C22 171.6(5) . . . .
C18 C19 C20 C21 3.9(8) . . . .
C18 C19 C22 O6 -82.1(6) . . . .
C19 C20 C21 C16 0.2(8) . . . .
C20 C19 C22 O6 94.9(6) . . . .
C21 C16 C17 C18 1.1(8) . . . .
C22 O6 C23 C24 -6.4(7) . . . .
C22 O6 C23 C28 172.5(5) . . . .
C22 C19 C20 C21 -173.2(5) . . . .
C23 O6 C22 C19 163.0(4) . . . .
C23 C24 C25 C26 0.0(7) . . . .
C23 C24 C25 C29 -179.4(4) . . . .
C24 C23 C28 C27 -2.4(7) . . . .
C24 C25 C26 C27 -2.9(7) . . . .
C24 C25 C29 O7 6.2(6) . . . .
C24 C25 C29 O8 -174.0(4) . . . .
C25 C26 C27 C28 3.1(7) . . . .
C25 C26 C27 C30 -174.1(4) . . . .
C26 C25 C29 O7 -173.1(4) . . . .
C26 C25 C29 O8 6.6(6) . . . .
C26 C27 C28 C23 -0.6(7) . . . .
C26 C27 C30 O9 159.1(4) . . . .
C26 C27 C30 O10 -21.4(6) . . . .
C28 C23 C24 C25 2.7(7) . . . .
C28 C27 C30 O9 -18.2(6) . . . .
C28 C27 C30 O10 161.2(4) . . . .
C29 C25 C26 C27 176.5(4) . . . .
C30 C27 C28 C23 176.8(4) . . . .
C31 N6 C35 C34 0.4(7) . . . .
C31 N6 C35 C36 -178.5(4) . . . .
C31 C32 C33 C34 1.4(9) . . . .
C32 C33 C34 C35 -1.1(8) . . . .
C33 C34 C35 N6 0.1(8) . . . .
C33 C34 C35 C36 179.0(5) . . . .
C34 C35 C36 N5 -174.8(5) . . . .
C34 C35 C36 C37 6.3(8) . . . .
C35 N6 C31 C32 -0.1(8) . . . .
C35 C36 C37 C38 179.3(5) . . . .
C36 N5 C40 C39 3.2(8) . . . .
C36 C37 C38 C39 -0.5(8) . . . .
C37 C38 C39 C40 1.9(9) . . . .
C38 C39 C40 N5 -3.3(9) . . . .
C40 N5 C36 C35 179.3(4) . . . .
C40 N5 C36 C37 -1.8(7) . . . .
C41 N3 C45 C44 -2.0(7) . . . .
C41 N3 C45 C46 177.2(5) . . . .
C41 C42 C43 C44 -0.1(9) . . . .
C42 C43 C44 C45 -1.2(9) . . . .
C43 C44 C45 N3 2.3(8) . . . .
C43 C44 C45 C46 -176.8(5) . . . .
C44 C45 C46 N4 178.3(5) . . . .
C44 C45 C46 C47 -2.1(8) . . . .
C45 N3 C41 C42 0.6(8) . . . .
C45 C46 C47 C48 -179.4(5) . . . .
C46 N4 C50 C49 -1.1(9) . . . .
C46 C47 C48 C49 0.0(9) . . . .
C47 C48 C49 C50 -0.7(10) . . . .
C48 C49 C50 N4 1.3(10) . . . .
C50 N4 C46 C45 180.0(5) . . . .
C50 N4 C46 C47 0.4(8) . . . .
C51 N8 C55 C54 0.4(8) . . . .
C51 N8 C55 C56 -179.6(5) . . . .
C51 C52 C53 C54 0.5(10) . . . .
C52 C53 C54 C55 -0.6(9) . . . .
C53 C54 C55 N8 0.1(8) . . . .
C53 C54 C55 C56 -180.0(5) . . . .
C54 C55 C56 N7 178.6(5) . . . .
C54 C55 C56 C57 -3.1(8) . . . .
C55 N8 C51 C52 -0.4(8) . . . .
C55 C56 C57 C58 -176.6(5) . . . .
C56 N7 C60 C59 1.0(9) . . . .
C56 C57 C58 C59 1.1(9) . . . .
C57 C58 C59 C60 -2.5(10) . . . .
C58 C59 C60 N7 1.5(10) . . . .
C60 N7 C56 C55 175.7(5) . . . .
C60 N7 C56 C57 -2.5(8) . . . .
C61 C62 C63 C64 -178.4(4) . . . .
C61 C62 C67 C66 175.1(4) . . . .
C62 C63 C64 O15 -177.0(4) . . . .
C62 C63 C64 C65 2.6(7) . . . .
C63 C62 C67 C66 -3.4(7) . . . .
C63 C64 C65 C66 -2.2(7) . . . .
C64 O15 C69 C70 166.2(4) . . . .
C64 C65 C66 C67 -1.0(7) . . . .
C64 C65 C66 C68 177.4(4) . . . .
C65 C66 C67 C62 3.8(7) . . . .
C65 C66 C68 O13 157.8(4) . . . .
C65 C66 C68 O14 -18.4(7) . . . .
C67 C62 C63 C64 0.2(7) . . . .
C67 C66 C68 O13 -23.9(7) . . . .
C67 C66 C68 O14 160.0(5) . . . .
C68 C66 C67 C62 -174.6(4) . . . .
C69 O15 C64 C63 -7.0(8) . . . .
C69 O15 C64 C65 173.4(5) . . . .
C69 C70 C71 C72 173.4(5) . . . .
C69 C70 C75 C74 -175.7(4) . . . .
C70 C71 C72 C73 1.6(8) . . . .
C71 C70 C75 C74 2.0(7) . . . .
C71 C72 C73 C74 3.6(8) . . . .
C71 C72 C73 C76 -174.8(5) . . . .
C72 C73 C74 C75 -5.9(7) . . . .
C72 C73 C76 C77 -132.1(6) . . . .
C72 C73 C76 C81 46.6(7) . . . .
C73 C74 C75 C70 3.2(7) . . . .
C73 C76 C77 C78 179.6(4) . . . .
C73 C76 C81 C80 -179.9(5) . . . .
C74 C73 C76 C77 49.5(7) . . . .
C74 C73 C76 C81 -131.8(6) . . . .
C75 C70 C71 C72 -4.4(8) . . . .
C76 C73 C74 C75 172.5(4) . . . .
C76 C77 C78 C79 -1.0(8) . . . .
C77 C76 C81 C80 -1.2(8) . . . .
C77 C78 C79 C80 1.4(8) . . . .
C77 C78 C79 C82 -176.4(5) . . . .
C78 C79 C80 C81 -1.7(9) . . . .
C78 C79 C82 O16 63.6(7) . . . .
C79 C80 C81 C76 1.7(9) . . . .
C80 C79 C82 O16 -114.2(6) . . . .
C81 C76 C77 C78 0.9(8) . . . .
C82 O16 C83 C84 169.5(5) . . . .
C82 O16 C83 C88 -10.4(9) . . . .
C82 C79 C80 C81 176.1(5) . . . .
C83 O16 C82 C79 -163.2(5) . . . .
C83 C84 C85 C86 -3.2(7) . . . .
C83 C84 C85 C89 173.1(5) . . . .
C84 C83 C88 C87 -4.4(8) . . . .
C84 C85 C86 C87 -2.3(7) . . . .
C84 C85 C89 O17 20.2(7) . . . .
C84 C85 C89 O18 -156.2(4) . . . .
C85 C86 C87 C88 4.4(8) . . . .
C85 C86 C87 C90 -173.1(4) . . . .
C86 C85 C89 O17 -163.7(5) . . . .
C86 C85 C89 O18 19.8(7) . . . .
C86 C87 C88 C83 -1.1(8) . . . .
C86 C87 C90 O19 156.3(5) . . . .
C86 C87 C90 O20 -23.0(7) . . . .
C88 C83 C84 C85 6.6(8) . . . .
C88 C87 C90 O19 -21.2(7) . . . .
C88 C87 C90 O20 159.4(5) . . . .
C89 C85 C86 C87 -178.3(5) . . . .
C90 C87 C88 C83 176.5(5) . . . .
C102 C2AA C168 C299 0.7(9) . . . .
C102 C7AA C275 N1 174.8(5) . . . .
C102 C7AA C275 C173 -4.2(8) . . . .
C163 N1 C275 C7AA -179.5(4) . . . .
C163 N1 C275 C173 -0.4(7) . . . .
C168 C2AA C102 C7AA -1.1(8) . . . .
C173 C0AA C175 C163 -1.3(9) . . . .
C175 C0AA C173 C275 -0.6(8) . . . .
C275 N1 C163 C175 -1.5(7) . . . .
C275 C7AA C102 C2AA -179.5(5) . . . .
C299 N2 C7AA C102 0.6(7) . . . .
C299 N2 C7AA C275 -179.4(5) . . . .
